data_7042065
loop_
_publ_author_name
'Shan, Yu-Liang'
'Leong, Bi-Xiang'
'Xi, Hong-Wei'
'Ganguly, Rakesh'
'Li, Yongxin'
'Lim, Kok Hwa'
'So, Cheuk-Wai'

_publ_section_title
;
 Reactivity of an amidinato silylene and germylene toward germanium(ii),
 tin(ii) and lead(ii) halides.
;
_journal_issue 11
_journal_name_full 'Dalton transactions (Cambridge, England : 2003)'
_journal_page_first 3642
_journal_page_last 3648
_journal_paper_doi 10.1039/c7dt00051k
_journal_volume 46
_journal_year 2017
_chemical_formula_sum 'C28 H49 Cl2 N3 Si3 Sn'
_chemical_formula_weight 701.56
_space_group_crystal_system triclinic
_space_group_IT_number 2
_space_group_name_Hall '-P 1'
_space_group_name_H-M_alt 'P -1'
_symmetry_space_group_name_Hall '-P 1'
_symmetry_space_group_name_H-M 'P -1'
_atom_sites_solution_hydrogens geom
_audit_update_record
;
2016-08-19 deposited with the CCDC.
2017-02-14 downloaded from the CCDC.
;
_cell_angle_alpha 90.404(3)
_cell_angle_beta 90.567(3)
_cell_angle_gamma 102.754(3)
_cell_formula_units_Z 4
_cell_length_a 10.4822(13)
_cell_length_b 12.7267(14)
_cell_length_c 26.832(3)
_cell_measurement_reflns_used 4420
_cell_measurement_temperature 103.(2)
_cell_measurement_theta_max 20.9743
_cell_measurement_theta_min 2.2495
_cell_volume 3490.8(7)
_computing_cell_refinement 'SAINT V8.35A (Bruker AXS Inc., 2015)'
_computing_data_collection 'APEX3 (Bruker AXS Inc., 2015)'
_computing_data_reduction 'SAINT V8.35A (Bruker AXS Inc., 2015)'
_computing_molecular_graphics 'XP (Bruker AXS Inc., 2015)'
_computing_publication_material 'APEX3 (Bruker AXS Inc., 2015)'
_computing_structure_refinement 'SHELXL-2014/7 (Sheldrick, 2014)'
_computing_structure_solution 'SHELXT (Bruker AXS Inc., 2015)'
_diffrn_ambient_temperature 103.(2)
_diffrn_detector_area_resol_mean 8.3333
_diffrn_measured_fraction_theta_full 0.987
_diffrn_measured_fraction_theta_max 0.987
_diffrn_measurement_device_type 'CCD area detector'
_diffrn_measurement_method 'phi and omega scans'
_diffrn_radiation_monochromator graphite
_diffrn_radiation_type MoK\a
_diffrn_radiation_wavelength 0.71073
_diffrn_reflns_av_R_equivalents 0.1055
_diffrn_reflns_av_unetI/netI 0.1281
_diffrn_reflns_limit_h_max 13
_diffrn_reflns_limit_h_min -13
_diffrn_reflns_limit_k_max 16
_diffrn_reflns_limit_k_min -17
_diffrn_reflns_limit_l_max 35
_diffrn_reflns_limit_l_min -35
_diffrn_reflns_number 58186
_diffrn_reflns_theta_full 28.48
_diffrn_reflns_theta_max 28.48
_diffrn_reflns_theta_min 1.80
_diffrn_source 'fine-focus sealed tube'
_diffrn_source_type 'Bruker KappaCCD'
_exptl_absorpt_coefficient_mu 1.009
_exptl_absorpt_correction_T_max 0.87
_exptl_absorpt_correction_T_min 0.73
_exptl_absorpt_correction_type multi-scan
_exptl_absorpt_process_details
;
SADABS-2014/5 - Bruker AXS area detector scaling and absorption correction
;
_exptl_crystal_colour colourless
_exptl_crystal_density_diffrn 1.335
_exptl_crystal_density_method 'not measured'
_exptl_crystal_description block
_exptl_crystal_F_000 1456
_exptl_crystal_size_max 0.280
_exptl_crystal_size_mid 0.180
_exptl_crystal_size_min 0.140
_refine_diff_density_max 1.099
_refine_diff_density_min -2.117
_refine_ls_extinction_method none
_refine_ls_goodness_of_fit_ref 1.053
_refine_ls_hydrogen_treatment constr
_refine_ls_matrix_type full
_refine_ls_number_parameters 774
_refine_ls_number_reflns 17417
_refine_ls_number_restraints 670
_refine_ls_restrained_S_all 1.037
_refine_ls_R_factor_all 0.1434
_refine_ls_R_factor_gt 0.0773
_refine_ls_shift/su_max 0.001
_refine_ls_shift/su_mean 0.000
_refine_ls_structure_factor_coef Fsqd
_refine_ls_weighting_details 'w=1/[\s^2^(Fo^2^)+(0.0288P)^2^+18.0240P] where P=(Fo^2^+2Fc^2^)/3'
_refine_ls_weighting_scheme calc
_refine_ls_wR_factor_gt 0.1410
_refine_ls_wR_factor_ref 0.1655
_reflns_number_gt 10069
_reflns_number_total 17417
_reflns_threshold_expression 'I > 2\s(I)'
_cod_data_source_file c7dt00051k2.cif
_cod_data_source_block scw929
_cod_depositor_comments
;
The following automatic conversions were performed:

'_exptl_absorpt_correction_type' value 'Multi-Scan' changed to
'multi-scan' according to
/usr/data/users/saulius/crontab/automatic-downloads/rss-feeds/RSC/lib/dictionaries/cif_core.dic
dictionary named 'cif_core.dic' version 2.4.2 from 2011-04-26.

Automatic conversion script
Id: cif_fix_values 4268 2015-11-12 08:31:59Z antanas 

 Adding full bibliography for 7042063--7042066.cif.
;
_cod_database_code 7042065

loop_
_space_group_symop_operation_xyz
'x, y, z'
'-x, -y, -z'

loop_
_atom_site_type_symbol
_atom_site_label
_atom_site_fract_x
_atom_site_fract_y
_atom_site_fract_z
_atom_site_U_iso_or_equiv
_atom_site_adp_type
_atom_site_calc_flag
_atom_site_refinement_flags_adp
_atom_site_refinement_flags_occupancy
_atom_site_refinement_flags_posn
_atom_site_occupancy
_atom_site_disorder_assembly
_atom_site_disorder_group
C C1 0.6466(7) 0.2492(5) 0.2784(2) 0.0244(14) Uani d . . . 1.0 . .
C C2 0.7075(9) 0.1509(6) 0.2741(3) 0.048(2) Uani d . . . 1.0 . .
H H2A 0.8009 0.1719 0.2825 0.071 Uiso calc U . R 1.0 . .
H H2B 0.6966 0.1227 0.2399 0.071 Uiso calc U . R 1.0 . .
H H2C 0.664 0.0952 0.2971 0.071 Uiso calc U . R 1.0 . .
C C3 0.5040(7) 0.2181(7) 0.2613(3) 0.0408(19) Uani d . . . 1.0 . .
H H3A 0.4584 0.1555 0.2801 0.061 Uiso calc U . R 1.0 . .
H H3B 0.4998 0.2002 0.2257 0.061 Uiso calc U . R 1.0 . .
H H3C 0.4622 0.2787 0.2672 0.061 Uiso calc U . R 1.0 . .
C C4 0.7194(8) 0.3399(6) 0.2462(3) 0.045(2) Uani d . . . 1.0 . .
H H4A 0.6791 0.4022 0.2493 0.067 Uiso calc U . R 1.0 . .
H H4B 0.7151 0.3159 0.2113 0.067 Uiso calc U . R 1.0 . .
H H4C 0.811 0.3604 0.2572 0.067 Uiso calc U . R 1.0 . .
C C5 0.6237(6) 0.2467(6) 0.3743(2) 0.0245(15) Uani d . . . 1.0 . .
C C6 0.5639(7) 0.1302(5) 0.3832(2) 0.0271(15) Uani d . . . 1.0 . .
C C7 0.4326(7) 0.0881(6) 0.3751(3) 0.0309(16) Uani d . . . 1.0 . .
H H7 0.3769 0.1334 0.3644 0.037 Uiso calc U . R 1.0 . .
C C8 0.3824(8) -0.0202(6) 0.3827(3) 0.042(2) Uani d . . . 1.0 . .
H H8 0.2918 -0.0492 0.3771 0.05 Uiso calc U . R 1.0 . .
C C9 0.4622(10) -0.0871(7) 0.3983(3) 0.055(3) Uani d . . . 1.0 . .
H H9 0.4267 -0.1616 0.4032 0.065 Uiso calc U . R 1.0 . .
C C10 0.5930(10) -0.0453(7) 0.4066(3) 0.053(2) Uani d . . . 1.0 . .
H H10 0.6483 -0.091 0.4172 0.064 Uiso calc U . R 1.0 . .
C C11 0.6448(8) 0.0645(6) 0.3995(3) 0.0390(19) Uani d . . . 1.0 . .
H H11 0.735 0.0939 0.4058 0.047 Uiso calc U . R 1.0 . .
C C12 0.6239(6) 0.3293(5) 0.4624(2) 0.0230(14) Uani d . . . 1.0 . .
C C13 0.4855(7) 0.2727(7) 0.4756(3) 0.044(2) Uani d . . . 1.0 . .
H H13A 0.4231 0.3038 0.4564 0.066 Uiso calc U . R 1.0 . .
H H13B 0.4719 0.2821 0.5113 0.066 Uiso calc U . R 1.0 . .
H H13C 0.4722 0.1958 0.4677 0.066 Uiso calc U . R 1.0 . .
C C14 0.6477(7) 0.4484(6) 0.4760(3) 0.0327(17) Uani d . . . 1.0 . .
H H14A 0.7371 0.4842 0.4672 0.049 Uiso calc U . R 1.0 . .
H H14B 0.6357 0.4564 0.5119 0.049 Uiso calc U . R 1.0 . .
H H14C 0.5855 0.4814 0.4577 0.049 Uiso calc U . R 1.0 . .
C C15 0.7225(7) 0.2796(6) 0.4912(2) 0.0350(18) Uani d . . . 1.0 . .
H H15A 0.7071 0.2025 0.4833 0.052 Uiso calc U . R 1.0 . .
H H15B 0.712 0.2895 0.527 0.052 Uiso calc U . R 1.0 . .
H H15C 0.8115 0.3151 0.4816 0.052 Uiso calc U . R 1.0 . .
C C16 1.0744(7) 0.5088(7) 0.4231(3) 0.043(2) Uani d . . . 1.0 . .
H H16A 1.0915 0.5875 0.4208 0.064 Uiso calc U . R 1.0 . .
H H16B 1.1576 0.4859 0.4254 0.064 Uiso calc U . R 1.0 . .
H H16C 1.0225 0.4853 0.4528 0.064 Uiso calc U . R 1.0 . .
C C17 0.9462(7) 0.3002(6) 0.3774(3) 0.0355(18) Uani d . . . 1.0 . .
H H17A 0.8905 0.2837 0.4067 0.053 Uiso calc U . R 1.0 . .
H H17B 1.0283 0.2771 0.3832 0.053 Uiso calc U . R 1.0 . .
H H17C 0.901 0.2621 0.3482 0.053 Uiso calc U . R 1.0 . .
C C18 1.0827(7) 0.4686(6) 0.3090(3) 0.0377(19) Uani d . . . 1.0 . .
H H18A 1.0289 0.4832 0.2809 0.057 Uiso calc U . R 1.0 . .
H H18B 1.1157 0.4039 0.3018 0.057 Uiso calc U . R 1.0 . .
H H18C 1.1566 0.5301 0.3142 0.057 Uiso calc U . R 1.0 . .
C C19 1.0333(8) 0.7103(7) 0.3358(4) 0.054(2) Uani d . . . 1.0 . .
H H19A 1.0945 0.6932 0.3607 0.081 Uiso calc U . R 1.0 . .
H H19B 1.0413 0.7885 0.335 0.081 Uiso calc U . R 1.0 . .
H H19C 1.0537 0.6847 0.3029 0.081 Uiso calc U . R 1.0 . .
C C20 0.8211(8) 0.7004(6) 0.4126(3) 0.043(2) Uani d . . . 1.0 . .
H H20A 0.7278 0.6744 0.4193 0.064 Uiso calc U . R 1.0 . .
H H20B 0.8414 0.7792 0.4106 0.064 Uiso calc U . R 1.0 . .
H H20C 0.8728 0.6783 0.4396 0.064 Uiso calc U . R 1.0 . .
C C21 0.7580(8) 0.6754(6) 0.3012(3) 0.046(2) Uani d . . . 1.0 . .
H H21A 0.7373 0.6148 0.2776 0.069 Uiso calc U . R 1.0 . .
H H21B 0.8054 0.7397 0.284 0.069 Uiso calc U . R 1.0 . .
H H21C 0.6768 0.6893 0.3148 0.069 Uiso calc U . R 1.0 . .
C C22 0.4278(7) 0.7933(6) 0.0397(2) 0.0334(17) Uani d . . . 1.0 . .
C C23 0.3815(10) 0.6811(7) 0.0172(3) 0.060(3) Uani d . . . 1.0 . .
H H23A 0.3936 0.6843 -0.019 0.091 Uiso calc U . R 1.0 . .
H H23B 0.2886 0.6542 0.0244 0.091 Uiso calc U . R 1.0 . .
H H23C 0.4324 0.6326 0.0316 0.091 Uiso calc U . R 1.0 . .
C C24 0.3518(10) 0.8686(8) 0.0160(3) 0.064(3) Uani d . . . 1.0 . .
H H24A 0.365 0.8699 -0.0201 0.095 Uiso calc U . R 1.0 . .
H H24B 0.3827 0.9413 0.0299 0.095 Uiso calc U . R 1.0 . .
H H24C 0.2585 0.8432 0.023 0.095 Uiso calc U . R 1.0 . .
C C25 0.5732(9) 0.8317(9) 0.0316(3) 0.063(3) Uani d . . . 1.0 . .
H H25A 0.6203 0.785 0.0497 0.094 Uiso calc U . R 1.0 . .
H H25B 0.6019 0.9059 0.044 0.094 Uiso calc U . R 1.0 . .
H H25C 0.5917 0.8292 -0.004 0.094 Uiso calc U . R 1.0 . .
C C26 0.4162(6) 0.8527(5) 0.1315(2) 0.0236(14) Uani d . . . 1.0 . .
C C27 0.4616(8) 0.9705(6) 0.1283(2) 0.0315(17) Uani d . . . 1.0 . .
C C28 0.3727(8) 1.0339(6) 0.1195(3) 0.0390(19) Uani d . . . 1.0 . .
H H28 0.2823 1.0013 0.1161 0.047 Uiso calc U . R 1.0 . .
C C29 0.4147(10) 1.1463(6) 0.1155(3) 0.047(2) Uani d . . . 1.0 . .
H H29 0.3529 1.1895 0.1096 0.056 Uiso calc U . R 1.0 . .
C C30 0.5463(10) 1.1937(6) 0.1201(3) 0.050(2) Uani d . . . 1.0 . .
H H30 0.5754 1.2696 0.1173 0.059 Uiso calc U . R 1.0 . .
C C31 0.6353(9) 1.1301(6) 0.1289(3) 0.044(2) Uani d . . . 1.0 . .
H H31 0.7258 1.1626 0.132 0.052 Uiso calc U . R 1.0 . .
C C32 0.5936(8) 1.0194(6) 0.1332(3) 0.0360(18) Uani d . . . 1.0 . .
H H32 0.6556 0.9767 0.1396 0.043 Uiso calc U . R 1.0 . .
C C33 0.3821(7) 0.8267(6) 0.2264(2) 0.0286(16) Uani d . . . 1.0 . .
C C34 0.3258(8) 0.7251(6) 0.2541(3) 0.042(2) Uani d . . . 1.0 . .
H H34A 0.2364 0.6954 0.2421 0.063 Uiso calc U . R 1.0 . .
H H34B 0.3245 0.7411 0.2898 0.063 Uiso calc U . R 1.0 . .
H H34C 0.3797 0.6724 0.2483 0.063 Uiso calc U . R 1.0 . .
C C35 0.3040(11) 0.9108(7) 0.2360(3) 0.064(3) Uani d . . . 1.0 . .
H H35A 0.341 0.9758 0.2171 0.097 Uiso calc U . R 1.0 . .
H H35B 0.3072 0.9285 0.2717 0.097 Uiso calc U . R 1.0 . .
H H35C 0.2129 0.8828 0.2255 0.097 Uiso calc U . R 1.0 . .
C C36 0.5232(8) 0.8688(8) 0.2438(3) 0.058(3) Uani d . . . 1.0 . .
H H36A 0.5746 0.8153 0.236 0.087 Uiso calc U . R 1.0 . .
H H36B 0.5254 0.8821 0.2798 0.087 Uiso calc U . R 1.0 . .
H H36C 0.5602 0.9362 0.2266 0.087 Uiso calc U . R 1.0 . .
C C37 0.0922(8) 0.7841(6) 0.1207(3) 0.045(2) Uani d . . . 1.0 . .
H H37A 0.1334 0.8171 0.1516 0.067 Uiso calc U . R 1.0 . .
H H37B 0.008 0.8043 0.1157 0.067 Uiso calc U . R 1.0 . .
H H37C 0.1494 0.8096 0.0925 0.067 Uiso calc U . R 1.0 . .
C C38 -0.0168(8) 0.5807(8) 0.0654(3) 0.052(2) Uani d . . . 1.0 . .
H H38A 0.0393 0.6089 0.0373 0.077 Uiso calc U . R 1.0 . .
H H38B -0.1003 0.6029 0.0622 0.077 Uiso calc U . R 1.0 . .
H H38C -0.0327 0.5019 0.0653 0.077 Uiso calc U . R 1.0 . .
C C39 -0.0425(7) 0.5975(7) 0.1794(3) 0.042(2) Uani d . . . 1.0 . .
H H39A -0.1064 0.5303 0.1721 0.063 Uiso calc U . R 1.0 . .
H H39B -0.0886 0.6551 0.1864 0.063 Uiso calc U . R 1.0 . .
H H39C 0.0106 0.5876 0.2085 0.063 Uiso calc U . R 1.0 . .
C C40 0.2422(8) 0.4055(7) 0.0669(3) 0.046(2) Uani d . . . 1.0 . .
H H40A 0.1841 0.4271 0.042 0.07 Uiso calc U . R 1.0 . .
H H40B 0.2325 0.3271 0.0655 0.07 Uiso calc U . R 1.0 . .
H H40C 0.333 0.4409 0.0599 0.07 Uiso calc U . R 1.0 . .
C C41 0.0301(8) 0.3687(7) 0.1456(3) 0.050(2) Uani d . . . 1.0 . .
H H41A 0.0137 0.3793 0.181 0.075 Uiso calc U . R 1.0 . .
H H41B 0.0231 0.2919 0.1389 0.075 Uiso calc U . R 1.0 . .
H H41C -0.0346 0.3947 0.1253 0.075 Uiso calc U . R 1.0 . .
C C42 0.3067(8) 0.4002(6) 0.1769(3) 0.044(2) Uani d . . . 1.0 . .
H H42A 0.3974 0.4185 0.1656 0.066 Uiso calc U . R 1.0 . .
H H42B 0.2791 0.322 0.181 0.066 Uiso calc U . R 1.0 . .
H H42C 0.3003 0.4362 0.2089 0.066 Uiso calc U . R 1.0 . .
Cl Cl1 0.44943(19) 0.62190(15) 0.38845(7) 0.0367(4) Uani d . . . 1.0 . .
Cl Cl2 0.32743(17) 0.33810(15) 0.36396(8) 0.0393(5) Uani d . . . 1.0 . .
Cl Cl3 0.72042(18) 0.77748(15) 0.14517(8) 0.0428(5) Uani d . . . 1.0 . .
Cl Cl4 0.6113(2) 0.51034(19) 0.08843(9) 0.0545(6) Uani d . . . 1.0 . .
N N1 0.6591(5) 0.2922(4) 0.32966(18) 0.0196(11) Uani d . . . 1.0 . .
N N2 0.6484(5) 0.3272(4) 0.40801(18) 0.0183(11) Uani d . . . 1.0 . .
N N3 0.8397(5) 0.5004(4) 0.35820(19) 0.0226(12) Uani d . . . 1.0 . .
N N4 0.3974(6) 0.7807(5) 0.09405(19) 0.0272(13) Uani d . . . 1.0 . .
N N5 0.3760(5) 0.7947(4) 0.17233(19) 0.0244(12) Uani d . . . 1.0 . .
N N6 0.2115(5) 0.5869(5) 0.1328(2) 0.0277(13) Uani d . . . 1.0 . .
C C43 0.020(2) 0.0471(16) 0.1857(8) 0.065(5) Uani d U P . 0.509(9) A 1
H H43A -0.043 0.0868 0.1724 0.097 Uiso calc U P R 0.509(9) A 1
H H43B 0.0004 -0.0262 0.1718 0.097 Uiso calc U P R 0.509(9) A 1
H H43C 0.1086 0.084 0.1764 0.097 Uiso calc U P R 0.509(9) A 1
C C44 0.0101(12) 0.0422(10) 0.2425(4) 0.050(3) Uani d U P G 0.509(9) A 1
C C45 0.1005(10) 0.1045(9) 0.2750(5) 0.061(3) Uani d U P G 0.509(9) A 1
H H45 0.1731 0.1552 0.2623 0.074 Uiso calc U P R 0.509(9) A 1
C C46 0.0847(12) 0.0928(10) 0.3262(5) 0.061(3) Uani d U P G 0.509(9) A 1
H H46 0.1465 0.1354 0.3484 0.073 Uiso calc U P R 0.509(9) A 1
C C47 -0.0215(13) 0.0187(11) 0.3448(4) 0.064(4) Uani d U P G 0.509(9) A 1
H H47 -0.0322 0.0106 0.3798 0.077 Uiso calc U P R 0.509(9) A 1
C C48 -0.1118(11) -0.0437(9) 0.3123(5) 0.052(3) Uani d U P G 0.509(9) A 1
H H48 -0.1844 -0.0944 0.325 0.063 Uiso calc U P R 0.509(9) A 1
C C49 -0.0960(11) -0.0320(9) 0.2611(4) 0.051(3) Uani d U P G 0.509(9) A 1
H H49 -0.1578 -0.0746 0.2388 0.061 Uiso calc U P R 0.509(9) A 1
C C43A -0.061(2) -0.0075(18) 0.3472(8) 0.067(5) Uani d U P . 0.491(9) A 2
H H43D 0.0018 -0.0406 0.365 0.1 Uiso calc U P R 0.491(9) A 2
H H43E -0.1456 -0.0592 0.3446 0.1 Uiso calc U P R 0.491(9) A 2
H H43F -0.0722 0.0568 0.3654 0.1 Uiso calc U P R 0.491(9) A 2
C C44A -0.0127(12) 0.0229(10) 0.2969(4) 0.054(3) Uani d U P G 0.491(9) A 2
C C45A 0.0955(12) 0.1078(10) 0.2924(4) 0.052(3) Uani d U P G 0.491(9) A 2
H H45A 0.1375 0.1431 0.3214 0.062 Uiso calc U P R 0.491(9) A 2
C C46A 0.1420(10) 0.1411(9) 0.2454(5) 0.058(4) Uani d U P G 0.491(9) A 2
H H46A 0.2159 0.1991 0.2424 0.069 Uiso calc U P R 0.491(9) A 2
C C47A 0.0804(12) 0.0894(10) 0.2030(4) 0.054(4) Uani d U P G 0.491(9) A 2
H H47A 0.1122 0.1121 0.1709 0.065 Uiso calc U P R 0.491(9) A 2
C C48A -0.0277(13) 0.0044(10) 0.2076(4) 0.059(4) Uani d U P G 0.491(9) A 2
H H48A -0.0698 -0.0309 0.1786 0.071 Uiso calc U P R 0.491(9) A 2
C C49A -0.0743(11) -0.0288(9) 0.2545(5) 0.052(3) Uani d U P G 0.491(9) A 2
H H49A -0.1482 -0.0869 0.2576 0.063 Uiso calc U P R 0.491(9) A 2
C C50 0.8421(19) 0.8608(16) 0.5319(9) 0.059(5) Uani d U P D 0.5 B -1
H H50A 0.8061 0.885 0.5624 0.088 Uiso calc U P R 0.5 B -1
H H50B 0.8809 0.7993 0.5395 0.088 Uiso calc U P R 0.5 B -1
H H50C 0.772 0.8391 0.507 0.088 Uiso calc U P R 0.5 B -1
C C51 0.9425(11) 0.9487(9) 0.5123(5) 0.041(3) Uani d U P DG 0.5 B -1
C C52 0.9172(10) 1.0502(10) 0.5051(5) 0.043(4) Uani d U P DG 0.5 B -1
H H52 0.8344 1.0635 0.5136 0.052 Uiso calc U P R 0.5 B -1
C C53 1.0130(14) 1.1323(8) 0.4855(5) 0.056(4) Uani d U P DG 0.5 B -1
H H53 0.9957 1.2017 0.4806 0.068 Uiso calc U P R 0.5 B -1
C C54 1.1342(12) 1.1128(10) 0.4731(5) 0.064(5) Uani d U P DG 0.5 B -1
H H54 1.1997 1.1689 0.4597 0.077 Uiso calc U P R 0.5 B -1
C C55 1.1595(9) 1.0113(12) 0.4803(5) 0.059(4) Uani d U P DG 0.5 B -1
H H55 1.2423 0.998 0.4718 0.071 Uiso calc U P R 0.5 B -1
C C56 1.0637(12) 0.9292(9) 0.4999(5) 0.044(4) Uani d U P DG 0.5 B -1
H H56 1.081 0.8598 0.5048 0.053 Uiso calc U P R 0.5 B -1
C C57 0.023(3) -0.1381(19) 0.9498(11) 0.124(9) Uani d U P D 0.5 C -2
H H57A -0.0543 -0.1554 0.928 0.186 Uiso calc U P R 0.5 C -2
H H57B 0.0276 -0.2008 0.9702 0.186 Uiso calc U P R 0.5 C -2
H H57C 0.1019 -0.1189 0.9294 0.186 Uiso calc U P R 0.5 C -2
C C58 0.0148(17) -0.0483(11) 0.9818(6) 0.077(4) Uani d U P DG 0.5 C -2
C C59 0.0805(15) 0.0548(12) 0.9687(5) 0.084(5) Uani d U P DG 0.5 C -2
H H59 0.1334 0.0651 0.9399 0.101 Uiso calc U P R 0.5 C -2
C C60 0.0689(15) 0.1429(10) 0.9979(6) 0.079(5) Uani d U P DG 0.5 C -2
H H60 0.1138 0.2133 0.9889 0.095 Uiso calc U P R 0.5 C -2
C C61 -0.0085(17) 0.1278(11) 1.0401(6) 0.090(6) Uani d U P DG 0.5 C -2
H H61 -0.0165 0.188 1.06 0.108 Uiso calc U P R 0.5 C -2
C C62 -0.0743(15) 0.0247(13) 1.0532(5) 0.081(5) Uani d U P DG 0.5 C -2
H H62 -0.1271 0.0144 1.0821 0.097 Uiso calc U P R 0.5 C -2
C C63 -0.0626(15) -0.0633(11) 1.0241(6) 0.074(5) Uani d U P DG 0.5 C -2
H H63 -0.1075 -0.1338 1.033 0.088 Uiso calc U P R 0.5 C -2
Si Si1 0.68273(17) 0.42589(14) 0.35852(6) 0.0191(4) Uani d . . . 1.0 . .
Si Si2 0.98208(18) 0.44704(16) 0.36630(7) 0.0259(4) Uani d . . . 1.0 . .
Si Si3 0.86147(19) 0.64233(16) 0.35278(7) 0.0281(4) Uani d . . . 1.0 . .
Si Si4 0.36587(18) 0.66856(15) 0.13767(7) 0.0220(4) Uani d . . . 1.0 . .
Si Si5 0.06537(19) 0.63479(17) 0.12470(7) 0.0306(5) Uani d . . . 1.0 . .
Si Si6 0.1986(2) 0.44577(16) 0.12986(8) 0.0296(4) Uani d . . . 1.0 . .
Sn Sn1 0.46932(4) 0.49187(4) 0.32200(2) 0.02485(12) Uani d . . . 1.0 . .
Sn Sn2 0.58315(5) 0.59963(4) 0.16754(2) 0.03009(14) Uani d . . . 1.0 . .

loop_
_atom_site_aniso_label
_atom_site_aniso_U_11
_atom_site_aniso_U_22
_atom_site_aniso_U_33
_atom_site_aniso_U_12
_atom_site_aniso_U_13
_atom_site_aniso_U_23
C1 0.031(4) 0.022(4) 0.021(3) 0.007(3) -0.001(3) -0.004(3)
C2 0.071(6) 0.041(5) 0.039(4) 0.029(5) -0.006(4) -0.016(4)
C3 0.036(5) 0.055(5) 0.030(4) 0.008(4) -0.008(3) -0.005(4)
C4 0.056(6) 0.041(5) 0.029(4) -0.009(4) 0.007(4) -0.004(4)
C5 0.005(3) 0.040(4) 0.030(4) 0.009(3) -0.002(3) -0.001(3)
C6 0.039(4) 0.021(4) 0.022(3) 0.008(3) 0.006(3) 0.006(3)
C7 0.033(4) 0.026(4) 0.033(4) 0.004(3) 0.004(3) 0.001(3)
C8 0.049(5) 0.029(4) 0.041(5) -0.005(4) 0.017(4) 0.000(4)
C9 0.084(8) 0.026(5) 0.051(5) 0.004(5) 0.029(5) 0.010(4)
C10 0.073(7) 0.034(5) 0.060(6) 0.025(5) 0.015(5) 0.012(4)
C11 0.042(5) 0.035(5) 0.041(4) 0.011(4) 0.005(4) 0.011(4)
C12 0.015(3) 0.028(4) 0.026(3) 0.005(3) 0.002(3) 0.002(3)
C13 0.037(5) 0.071(6) 0.022(4) 0.007(4) 0.009(3) -0.008(4)
C14 0.036(4) 0.032(4) 0.031(4) 0.009(3) 0.005(3) 0.003(3)
C15 0.041(5) 0.046(5) 0.023(4) 0.023(4) -0.003(3) 0.006(3)
C16 0.024(4) 0.067(6) 0.033(4) 0.002(4) -0.005(3) -0.007(4)
C17 0.017(4) 0.044(5) 0.049(5) 0.013(3) 0.004(3) 0.011(4)
C18 0.028(4) 0.049(5) 0.040(4) 0.017(4) 0.006(3) 0.008(4)
C19 0.041(5) 0.033(5) 0.085(7) 0.000(4) 0.018(5) 0.004(5)
C20 0.046(5) 0.025(4) 0.052(5) -0.002(4) 0.012(4) -0.004(4)
C21 0.046(5) 0.032(5) 0.055(5) -0.003(4) 0.003(4) 0.018(4)
C22 0.042(5) 0.035(4) 0.023(4) 0.008(4) 0.007(3) 0.002(3)
C23 0.100(8) 0.051(6) 0.025(4) 0.005(6) 0.011(5) 0.000(4)
C24 0.099(8) 0.084(7) 0.022(4) 0.050(6) 0.016(5) 0.017(4)
C25 0.057(6) 0.095(8) 0.028(4) -0.003(6) 0.014(4) -0.001(5)
C26 0.026(4) 0.017(3) 0.030(4) 0.010(3) 0.001(3) 0.003(3)
C27 0.049(5) 0.022(4) 0.024(4) 0.009(3) 0.005(3) 0.007(3)
C28 0.054(5) 0.035(4) 0.032(4) 0.019(4) 0.000(4) 0.001(3)
C29 0.085(7) 0.031(5) 0.032(4) 0.028(5) 0.008(4) 0.009(4)
C30 0.095(8) 0.020(4) 0.029(4) 0.003(5) 0.019(5) 0.002(3)
C31 0.062(6) 0.030(4) 0.031(4) -0.008(4) 0.016(4) 0.003(3)
C32 0.043(5) 0.033(4) 0.031(4) 0.004(4) 0.007(3) -0.001(3)
C33 0.037(4) 0.032(4) 0.017(3) 0.005(3) -0.001(3) 0.002(3)
C34 0.055(5) 0.038(5) 0.029(4) -0.001(4) 0.012(4) 0.004(4)
C35 0.117(9) 0.062(6) 0.032(5) 0.059(6) -0.001(5) -0.005(4)
C36 0.044(5) 0.085(7) 0.033(5) -0.012(5) -0.005(4) -0.013(5)
C37 0.036(5) 0.049(5) 0.056(5) 0.025(4) -0.004(4) 0.002(4)
C38 0.038(5) 0.078(7) 0.040(5) 0.016(5) -0.009(4) -0.001(5)
C39 0.029(4) 0.058(6) 0.042(5) 0.017(4) 0.009(3) 0.011(4)
C40 0.054(6) 0.037(5) 0.048(5) 0.010(4) -0.004(4) -0.004(4)
C41 0.042(5) 0.039(5) 0.064(6) -0.001(4) 0.001(4) -0.005(4)
C42 0.050(5) 0.023(4) 0.054(5) -0.002(4) -0.014(4) 0.003(4)
Cl1 0.0424(11) 0.0334(10) 0.0381(10) 0.0167(9) 0.0070(8) -0.0022(8)
Cl2 0.0201(9) 0.0346(10) 0.0652(13) 0.0099(8) 0.0040(8) 0.0113(9)
Cl3 0.0277(10) 0.0317(10) 0.0677(14) 0.0038(8) 0.0001(9) 0.0080(10)
Cl4 0.0405(12) 0.0569(14) 0.0669(14) 0.0130(11) 0.0071(11) -0.0249(12)
N1 0.019(3) 0.018(3) 0.022(3) 0.004(2) 0.000(2) 0.001(2)
N2 0.017(3) 0.017(3) 0.021(3) 0.004(2) 0.003(2) 0.004(2)
N3 0.015(3) 0.022(3) 0.030(3) 0.003(2) -0.001(2) -0.003(2)
N4 0.033(3) 0.036(3) 0.017(3) 0.016(3) 0.002(2) -0.001(2)
N5 0.028(3) 0.025(3) 0.021(3) 0.006(3) 0.003(2) 0.003(2)
N6 0.026(3) 0.030(3) 0.028(3) 0.008(3) -0.003(2) 0.000(3)
C43 0.073(11) 0.036(9) 0.090(7) 0.020(8) 0.012(6) 0.002(6)
C44 0.041(5) 0.035(5) 0.084(5) 0.025(4) 0.004(4) -0.003(4)
C45 0.049(6) 0.047(6) 0.092(6) 0.018(5) -0.002(5) -0.009(5)
C46 0.047(6) 0.049(6) 0.092(6) 0.024(5) -0.010(5) -0.012(5)
C47 0.058(7) 0.053(8) 0.085(7) 0.020(6) -0.005(5) -0.016(6)
C48 0.046(6) 0.037(6) 0.079(6) 0.023(5) -0.004(5) -0.010(5)
C49 0.045(6) 0.034(6) 0.079(6) 0.019(5) 0.000(5) -0.008(5)
C43A 0.077(11) 0.050(10) 0.084(7) 0.037(8) 0.018(7) 0.001(6)
C44A 0.046(5) 0.040(5) 0.080(5) 0.021(4) 0.004(4) -0.002(4)
C45A 0.045(6) 0.045(6) 0.068(6) 0.016(5) 0.002(5) 0.001(5)
C46A 0.050(6) 0.052(7) 0.075(6) 0.019(5) 0.003(5) 0.005(5)
C47A 0.050(6) 0.045(6) 0.073(6) 0.023(5) 0.001(5) 0.007(5)
C48A 0.052(6) 0.048(7) 0.083(6) 0.024(5) 0.000(5) 0.005(5)
C49A 0.045(6) 0.036(6) 0.081(5) 0.019(5) 0.002(5) -0.001(5)
C50 0.045(8) 0.060(9) 0.064(12) -0.006(7) -0.002(8) 0.017(8)
C51 0.035(5) 0.041(6) 0.044(7) 0.004(4) 0.003(5) 0.002(5)
C52 0.041(6) 0.041(6) 0.048(9) 0.009(5) -0.003(6) 0.000(5)
C53 0.051(7) 0.053(7) 0.060(8) 0.000(5) -0.006(6) 0.009(6)
C54 0.052(7) 0.073(8) 0.061(10) 0.000(6) -0.006(7) 0.003(7)
C55 0.042(6) 0.075(7) 0.057(8) 0.004(5) 0.001(6) 0.002(6)
C56 0.035(6) 0.054(7) 0.045(8) 0.012(5) 0.002(5) -0.004(6)
C57 0.101(18) 0.125(11) 0.147(15) 0.031(11) -0.025(13) -0.039(11)
C58 0.060(8) 0.087(7) 0.084(8) 0.015(6) -0.022(6) 0.004(6)
C59 0.066(9) 0.089(8) 0.094(9) 0.013(7) -0.020(8) 0.008(7)
C60 0.063(9) 0.087(8) 0.088(9) 0.015(7) -0.025(7) 0.009(7)
C61 0.076(10) 0.093(8) 0.098(9) 0.015(7) -0.020(8) 0.001(7)
C62 0.057(9) 0.093(8) 0.092(9) 0.018(7) -0.011(7) 0.008(7)
C63 0.053(9) 0.083(8) 0.085(8) 0.018(7) -0.022(7) 0.013(6)
Si1 0.0157(9) 0.0182(9) 0.0225(9) 0.0019(7) 0.0005(7) 0.0004(7)
Si2 0.0151(9) 0.0375(12) 0.0250(10) 0.0059(8) 0.0001(7) 0.0032(8)
Si3 0.0230(10) 0.0244(10) 0.0346(11) 0.0004(8) 0.0027(8) -0.0024(9)
Si4 0.0202(10) 0.0239(10) 0.0234(9) 0.0084(8) 0.0007(7) 0.0005(8)
Si5 0.0219(10) 0.0397(12) 0.0311(11) 0.0092(9) -0.0025(8) 0.0033(9)
Si6 0.0277(11) 0.0224(10) 0.0364(11) 0.0010(9) -0.0034(9) -0.0013(9)
Sn1 0.0207(3) 0.0280(3) 0.0276(3) 0.0092(2) -0.00088(19) 0.0020(2)
Sn2 0.0230(3) 0.0300(3) 0.0393(3) 0.0101(2) -0.0023(2) 0.0014(2)

loop_
_atom_type_symbol
_atom_type_description
_atom_type_scat_dispersion_real
_atom_type_scat_dispersion_imag
_atom_type_scat_source
C C 0.0033 0.0016 'International Tables Vol C Tables 4.2.6.8 and 6.1.1.4'
H H 0.0000 0.0000 'International Tables Vol C Tables 4.2.6.8 and 6.1.1.4'
N N 0.0061 0.0033 'International Tables Vol C Tables 4.2.6.8 and 6.1.1.4'
Si Si 0.0817 0.0704 'International Tables Vol C Tables 4.2.6.8 and 6.1.1.4'
Cl Cl 0.1484 0.1585 'International Tables Vol C Tables 4.2.6.8 and 6.1.1.4'
Sn Sn -0.6537 1.4246 'International Tables Vol C Tables 4.2.6.8 and 6.1.1.4'

loop_
_geom_angle_atom_site_label_1
_geom_angle_atom_site_label_2
_geom_angle_atom_site_label_3
_geom_angle
N1 C1 C4 105.6(5)
N1 C1 C3 111.6(5)
C4 C1 C3 109.2(6)
N1 C1 C2 110.7(5)
C4 C1 C2 110.5(6)
C3 C1 C2 109.2(6)
C1 C2 H2A 109.5
C1 C2 H2B 109.5
H2A C2 H2B 109.5
C1 C2 H2C 109.5
H2A C2 H2C 109.5
H2B C2 H2C 109.5
C1 C3 H3A 109.5
C1 C3 H3B 109.5
H3A C3 H3B 109.5
C1 C3 H3C 109.5
H3A C3 H3C 109.5
H3B C3 H3C 109.5
C1 C4 H4A 109.5
C1 C4 H4B 109.5
H4A C4 H4B 109.5
C1 C4 H4C 109.5
H4A C4 H4C 109.5
H4B C4 H4C 109.5
N2 C5 N1 106.2(6)
N2 C5 C6 127.6(6)
N1 C5 C6 126.1(6)
N2 C5 Si1 53.2(3)
N1 C5 Si1 53.6(3)
C6 C5 Si1 171.2(5)
C7 C6 C11 120.2(7)
C7 C6 C5 121.7(6)
C11 C6 C5 118.2(6)
C6 C7 C8 119.6(7)
C6 C7 H7 120.2
C8 C7 H7 120.2
C7 C8 C9 120.9(8)
C7 C8 H8 119.6
C9 C8 H8 119.6
C10 C9 C8 119.7(8)
C10 C9 H9 120.1
C8 C9 H9 120.1
C9 C10 C11 120.0(8)
C9 C10 H10 120.0
C11 C10 H10 120.0
C6 C11 C10 119.7(8)
C6 C11 H11 120.2
C10 C11 H11 120.2
N2 C12 C13 112.6(5)
N2 C12 C14 104.8(5)
C13 C12 C14 110.2(6)
N2 C12 C15 110.4(5)
C13 C12 C15 110.0(6)
C14 C12 C15 108.6(6)
C12 C13 H13A 109.5
C12 C13 H13B 109.5
H13A C13 H13B 109.5
C12 C13 H13C 109.5
H13A C13 H13C 109.5
H13B C13 H13C 109.5
C12 C14 H14A 109.5
C12 C14 H14B 109.5
H14A C14 H14B 109.5
C12 C14 H14C 109.5
H14A C14 H14C 109.5
H14B C14 H14C 109.5
C12 C15 H15A 109.5
C12 C15 H15B 109.5
H15A C15 H15B 109.5
C12 C15 H15C 109.5
H15A C15 H15C 109.5
H15B C15 H15C 109.5
Si2 C16 H16A 109.5
Si2 C16 H16B 109.5
H16A C16 H16B 109.5
Si2 C16 H16C 109.5
H16A C16 H16C 109.5
H16B C16 H16C 109.5
Si2 C17 H17A 109.5
Si2 C17 H17B 109.5
H17A C17 H17B 109.5
Si2 C17 H17C 109.5
H17A C17 H17C 109.5
H17B C17 H17C 109.5
Si2 C18 H18A 109.5
Si2 C18 H18B 109.5
H18A C18 H18B 109.5
Si2 C18 H18C 109.5
H18A C18 H18C 109.5
H18B C18 H18C 109.5
Si3 C19 H19A 109.5
Si3 C19 H19B 109.5
H19A C19 H19B 109.5
Si3 C19 H19C 109.5
H19A C19 H19C 109.5
H19B C19 H19C 109.5
Si3 C20 H20A 109.5
Si3 C20 H20B 109.5
H20A C20 H20B 109.5
Si3 C20 H20C 109.5
H20A C20 H20C 109.5
H20B C20 H20C 109.5
Si3 C21 H21A 109.5
Si3 C21 H21B 109.5
H21A C21 H21B 109.5
Si3 C21 H21C 109.5
H21A C21 H21C 109.5
H21B C21 H21C 109.5
N4 C22 C25 111.2(6)
N4 C22 C24 110.3(6)
C25 C22 C24 111.3(7)
N4 C22 C23 105.2(6)
C25 C22 C23 109.5(7)
C24 C22 C23 109.2(7)
C22 C23 H23A 109.5
C22 C23 H23B 109.5
H23A C23 H23B 109.5
C22 C23 H23C 109.5
H23A C23 H23C 109.5
H23B C23 H23C 109.5
C22 C24 H24A 109.5
C22 C24 H24B 109.5
H24A C24 H24B 109.5
C22 C24 H24C 109.5
H24A C24 H24C 109.5
H24B C24 H24C 109.5
C22 C25 H25A 109.5
C22 C25 H25B 109.5
H25A C25 H25B 109.5
C22 C25 H25C 109.5
H25A C25 H25C 109.5
H25B C25 H25C 109.5
N4 C26 N5 104.8(6)
N4 C26 C27 127.7(6)
N5 C26 C27 127.4(6)
N4 C26 Si4 52.8(3)
N5 C26 Si4 53.0(3)
C27 C26 Si4 174.5(5)
C28 C27 C32 119.0(7)
C28 C27 C26 119.9(7)
C32 C27 C26 121.1(6)
C27 C28 C29 120.6(8)
C27 C28 H28 119.7
C29 C28 H28 119.7
C30 C29 C28 119.7(8)
C30 C29 H29 120.1
C28 C29 H29 120.1
C29 C30 C31 119.6(7)
C29 C30 H30 120.2
C31 C30 H30 120.2
C30 C31 C32 120.6(8)
C30 C31 H31 119.7
C32 C31 H31 119.7
C31 C32 C27 120.5(7)
C31 C32 H32 119.8
C27 C32 H32 119.8
C34 C33 N5 105.4(6)
C34 C33 C35 110.7(7)
N5 C33 C35 111.1(5)
C34 C33 C36 108.8(6)
N5 C33 C36 111.0(6)
C35 C33 C36 109.7(7)
C33 C34 H34A 109.5
C33 C34 H34B 109.5
H34A C34 H34B 109.5
C33 C34 H34C 109.5
H34A C34 H34C 109.5
H34B C34 H34C 109.5
C33 C35 H35A 109.5
C33 C35 H35B 109.5
H35A C35 H35B 109.5
C33 C35 H35C 109.5
H35A C35 H35C 109.5
H35B C35 H35C 109.5
C33 C36 H36A 109.5
C33 C36 H36B 109.5
H36A C36 H36B 109.5
C33 C36 H36C 109.5
H36A C36 H36C 109.5
H36B C36 H36C 109.5
Si5 C37 H37A 109.5
Si5 C37 H37B 109.5
H37A C37 H37B 109.5
Si5 C37 H37C 109.5
H37A C37 H37C 109.5
H37B C37 H37C 109.5
Si5 C38 H38A 109.5
Si5 C38 H38B 109.5
H38A C38 H38B 109.5
Si5 C38 H38C 109.5
H38A C38 H38C 109.5
H38B C38 H38C 109.5
Si5 C39 H39A 109.5
Si5 C39 H39B 109.5
H39A C39 H39B 109.5
Si5 C39 H39C 109.5
H39A C39 H39C 109.5
H39B C39 H39C 109.5
Si6 C40 H40A 109.5
Si6 C40 H40B 109.5
H40A C40 H40B 109.5
Si6 C40 H40C 109.5
H40A C40 H40C 109.5
H40B C40 H40C 109.5
Si6 C41 H41A 109.5
Si6 C41 H41B 109.5
H41A C41 H41B 109.5
Si6 C41 H41C 109.5
H41A C41 H41C 109.5
H41B C41 H41C 109.5
Si6 C42 H42A 109.5
Si6 C42 H42B 109.5
H42A C42 H42B 109.5
Si6 C42 H42C 109.5
H42A C42 H42C 109.5
H42B C42 H42C 109.5
C5 N1 C1 132.7(6)
C5 N1 Si1 89.8(4)
C1 N1 Si1 135.7(4)
C5 N2 C12 131.7(5)
C5 N2 Si1 90.7(4)
C12 N2 Si1 136.2(4)
Si1 N3 Si3 117.2(3)
Si1 N3 Si2 124.8(3)
Si3 N3 Si2 117.9(3)
C26 N4 C22 131.2(6)
C26 N4 Si4 91.5(4)
C22 N4 Si4 135.5(5)
C26 N5 C33 130.8(6)
C26 N5 Si4 91.2(4)
C33 N5 Si4 135.4(4)
Si4 N6 Si6 117.7(3)
Si4 N6 Si5 124.4(3)
Si6 N6 Si5 117.6(3)
C44 C43 H43A 109.5
C44 C43 H43B 109.5
H43A C43 H43B 109.5
C44 C43 H43C 109.5
H43A C43 H43C 109.5
H43B C43 H43C 109.5
C45 C44 C49 120.0
C45 C44 C43 124.1(12)
C49 C44 C43 115.8(12)
C46 C45 C44 120.0
C46 C45 H45 120.0
C44 C45 H45 120.0
C45 C46 C47 120.0
C45 C46 H46 120.0
C47 C46 H46 120.0
C48 C47 C46 120.0
C48 C47 H47 120.0
C46 C47 H47 120.0
C49 C48 C47 120.0
C49 C48 H48 120.0
C47 C48 H48 120.0
C48 C49 C44 120.0
C48 C49 H49 120.0
C44 C49 H49 120.0
C44A C43A H43D 109.5
C44A C43A H43E 109.5
H43D C43A H43E 109.5
C44A C43A H43F 109.5
H43D C43A H43F 109.5
H43E C43A H43F 109.5
C45A C44A C49A 120.0
C45A C44A C43A 118.2(13)
C49A C44A C43A 121.7(13)
C46A C45A C44A 120.0
C46A C45A H45A 120.0
C44A C45A H45A 120.0
C45A C46A C47A 120.0
C45A C46A H46A 120.0
C47A C46A H46A 120.0
C46A C47A C48A 120.0
C46A C47A H47A 120.0
C48A C47A H47A 120.0
C49A C48A C47A 120.0
C49A C48A H48A 120.0
C47A C48A H48A 120.0
C48A C49A C44A 120.0
C48A C49A H49A 120.0
C44A C49A H49A 120.0
C51 C50 H50A 109.5
C51 C50 H50B 109.5
H50A C50 H50B 109.5
C51 C50 H50C 109.5
H50A C50 H50C 109.5
H50B C50 H50C 109.5
C52 C51 C56 120.0
C52 C51 C50 120.8(12)
C56 C51 C50 119.2(12)
C53 C52 C51 120.0
C53 C52 H52 120.0
C51 C52 H52 120.0
C52 C53 C54 120.0
C52 C53 H53 120.0
C54 C53 H53 120.0
C55 C54 C53 120.0
C55 C54 H54 120.0
C53 C54 H54 120.0
C54 C55 C56 120.0
C54 C55 H55 120.0
C56 C55 H55 120.0
C55 C56 C51 120.0
C55 C56 H56 120.0
C51 C56 H56 120.0
C58 C57 H57A 109.5
C58 C57 H57B 109.5
H57A C57 H57B 109.5
C58 C57 H57C 109.5
H57A C57 H57C 109.5
H57B C57 H57C 109.5
C59 C58 C63 120.0
C59 C58 C57 119.1(7)
C63 C58 C57 120.8(7)
C60 C59 C58 120.0
C60 C59 H59 120.0
C58 C59 H59 120.0
C59 C60 C61 120.0
C59 C60 H60 120.0
C61 C60 H60 120.0
C62 C61 C60 120.0
C62 C61 H61 120.0
C60 C61 H61 120.0
C61 C62 C63 120.0
C61 C62 H62 120.0
C63 C62 H62 120.0
C62 C63 C58 120.0
C62 C63 H63 120.0
C58 C63 H63 120.0
N3 Si1 N2 114.6(2)
N3 Si1 N1 115.1(3)
N2 Si1 N1 72.4(2)
N3 Si1 C5 125.2(2)
N2 Si1 C5 36.2(2)
N1 Si1 C5 36.6(2)
N3 Si1 Sn1 125.21(19)
N2 Si1 Sn1 114.97(17)
N1 Si1 Sn1 100.81(17)
C5 Si1 Sn1 108.55(16)
N3 Si2 C17 113.8(3)
N3 Si2 C18 110.0(3)
C17 Si2 C18 105.8(3)
N3 Si2 C16 109.5(3)
C17 Si2 C16 105.0(4)
C18 Si2 C16 112.7(4)
N3 Si3 C20 109.7(3)
N3 Si3 C21 110.3(3)
C20 Si3 C21 110.8(4)
N3 Si3 C19 112.7(3)
C20 Si3 C19 108.5(4)
C21 Si3 C19 104.8(4)
N6 Si4 N4 114.5(3)
N6 Si4 N5 115.1(3)
N4 Si4 N5 71.0(2)
N6 Si4 C26 125.8(3)
N4 Si4 C26 35.7(2)
N5 Si4 C26 35.9(2)
N6 Si4 Sn2 124.3(2)
N4 Si4 Sn2 114.69(19)
N5 Si4 Sn2 104.28(18)
C26 Si4 Sn2 109.38(18)
N6 Si5 C38 109.6(3)
N6 Si5 C39 109.9(3)
C38 Si5 C39 112.1(4)
N6 Si5 C37 114.1(3)
C38 Si5 C37 105.9(4)
C39 Si5 C37 105.0(4)
N6 Si6 C40 110.2(3)
N6 Si6 C42 112.0(3)
C40 Si6 C42 108.9(4)
N6 Si6 C41 111.9(3)
C40 Si6 C41 109.5(4)
C42 Si6 C41 104.1(4)
Cl1 Sn1 Cl2 94.04(7)
Cl1 Sn1 Si1 98.57(6)
Cl2 Sn1 Si1 88.98(6)
Cl4 Sn2 Cl3 95.65(8)
Cl4 Sn2 Si4 95.44(7)
Cl3 Sn2 Si4 89.47(6)

loop_
_geom_bond_atom_site_label_1
_geom_bond_atom_site_label_2
_geom_bond_distance
C1 N1 1.471(8)
C1 C4 1.516(10)
C1 C3 1.524(9)
C1 C2 1.528(9)
C2 H2A 0.98
C2 H2B 0.98
C2 H2C 0.98
C3 H3A 0.98
C3 H3B 0.98
C3 H3C 0.98
C4 H4A 0.98
C4 H4B 0.98
C4 H4C 0.98
C5 N2 1.341(8)
C5 N1 1.354(8)
C5 C6 1.498(10)
C5 Si1 2.272(7)
C6 C7 1.376(10)
C6 C11 1.387(9)
C7 C8 1.380(10)
C7 H7 0.95
C8 C9 1.383(12)
C8 H8 0.95
C9 C10 1.372(13)
C9 H9 0.95
C10 C11 1.398(11)
C10 H10 0.95
C11 H11 0.95
C12 N2 1.486(8)
C12 C13 1.517(9)
C12 C14 1.522(9)
C12 C15 1.530(8)
C13 H13A 0.98
C13 H13B 0.98
C13 H13C 0.98
C14 H14A 0.98
C14 H14B 0.98
C14 H14C 0.98
C15 H15A 0.98
C15 H15B 0.98
C15 H15C 0.98
C16 Si2 1.869(7)
C16 H16A 0.98
C16 H16B 0.98
C16 H16C 0.98
C17 Si2 1.849(7)
C17 H17A 0.98
C17 H17B 0.98
C17 H17C 0.98
C18 Si2 1.860(7)
C18 H18A 0.98
C18 H18B 0.98
C18 H18C 0.98
C19 Si3 1.880(8)
C19 H19A 0.98
C19 H19B 0.98
C19 H19C 0.98
C20 Si3 1.855(8)
C20 H20A 0.98
C20 H20B 0.98
C20 H20C 0.98
C21 Si3 1.857(8)
C21 H21A 0.98
C21 H21B 0.98
C21 H21C 0.98
C22 N4 1.498(8)
C22 C25 1.513(11)
C22 C24 1.514(10)
C22 C23 1.521(11)
C23 H23A 0.98
C23 H23B 0.98
C23 H23C 0.98
C24 H24A 0.98
C24 H24B 0.98
C24 H24C 0.98
C25 H25A 0.98
C25 H25B 0.98
C25 H25C 0.98
C26 N4 1.338(8)
C26 N5 1.344(8)
C26 C27 1.472(9)
C26 Si4 2.294(6)
C27 C28 1.381(10)
C27 C32 1.391(10)
C28 C29 1.406(11)
C28 H28 0.95
C29 C30 1.382(12)
C29 H29 0.95
C30 C31 1.383(12)
C30 H30 0.95
C31 C32 1.386(10)
C31 H31 0.95
C32 H32 0.95
C33 C34 1.502(9)
C33 N5 1.502(8)
C33 C35 1.506(10)
C33 C36 1.524(10)
C34 H34A 0.98
C34 H34B 0.98
C34 H34C 0.98
C35 H35A 0.98
C35 H35B 0.98
C35 H35C 0.98
C36 H36A 0.98
C36 H36B 0.98
C36 H36C 0.98
C37 Si5 1.863(8)
C37 H37A 0.98
C37 H37B 0.98
C37 H37C 0.98
C38 Si5 1.856(8)
C38 H38A 0.98
C38 H38B 0.98
C38 H38C 0.98
C39 Si5 1.862(7)
C39 H39A 0.98
C39 H39B 0.98
C39 H39C 0.98
C40 Si6 1.852(8)
C40 H40A 0.98
C40 H40B 0.98
C40 H40C 0.98
C41 Si6 1.875(8)
C41 H41A 0.98
C41 H41B 0.98
C41 H41C 0.98
C42 Si6 1.868(7)
C42 H42A 0.98
C42 H42B 0.98
C42 H42C 0.98
Cl1 Sn1 2.4656(19)
Cl2 Sn1 2.4674(19)
Cl3 Sn2 2.4803(19)
Cl4 Sn2 2.452(2)
N1 Si1 1.829(5)
N2 Si1 1.818(5)
N3 Si1 1.708(5)
N3 Si3 1.778(6)
N3 Si2 1.782(5)
N4 Si4 1.827(6)
N5 Si4 1.831(6)
N6 Si4 1.722(6)
N6 Si6 1.772(6)
N6 Si5 1.781(6)
C43 C44 1.53(2)
C43 H43A 0.98
C43 H43B 0.98
C43 H43C 0.98
C44 C45 1.39
C44 C49 1.39
C45 C46 1.39
C45 H45 0.95
C46 C47 1.39
C46 H46 0.95
C47 C48 1.39
C47 H47 0.95
C48 C49 1.39
C48 H48 0.95
C49 H49 0.95
C43A C44A 1.47(2)
C43A H43D 0.98
C43A H43E 0.98
C43A H43F 0.98
C44A C45A 1.39
C44A C49A 1.39
C45A C46A 1.39
C45A H45A 0.95
C46A C47A 1.39
C46A H46A 0.95
C47A C48A 1.39
C47A H47A 0.95
C48A C49A 1.39
C48A H48A 0.95
C49A H49A 0.95
C50 C51 1.462(17)
C50 H50A 0.98
C50 H50B 0.98
C50 H50C 0.98
C51 C52 1.39
C51 C56 1.39
C52 C53 1.39
C52 H52 0.95
C53 C54 1.39
C53 H53 0.95
C54 C55 1.39
C54 H54 0.95
C55 C56 1.39
C55 H55 0.95
C56 H56 0.95
C57 C58 1.444(19)
C57 H57A 0.98
C57 H57B 0.98
C57 H57C 0.98
C58 C59 1.39
C58 C63 1.39
C59 C60 1.39
C59 H59 0.95
C60 C61 1.39
C60 H60 0.95
C61 C62 1.39
C61 H61 0.95
C62 C63 1.39
C62 H62 0.95
C63 H63 0.95
Si1 Sn1 2.7325(18)
Si4 Sn2 2.7304(18)
